data_4515136
loop_
_publ_author_name
'M\;adry, Tomasz'
'Czapik, Agnieszka'
'Kwit, Marcin'

_publ_section_title
;
 Optical Activity and Helicity Enhancement of Highly Sensitive
 Dinaphthylmethane-Based Stereodynamic Probes for Secondary Alcohols.
;
_journal_issue 2
_journal_name_full 'ACS omega'
_journal_page_first 3244
_journal_page_last 3256
_journal_paper_doi 10.1021/acsomega.8b03337
_journal_volume 4
_journal_year 2019
_chemical_absolute_configuration syn
_chemical_formula_moiety 'C40 H42 O2'
_chemical_formula_sum 'C40 H42 O2'
_chemical_formula_weight 554.73
_space_group_crystal_system orthorhombic
_space_group_IT_number 19
_space_group_name_Hall 'P 2ac 2ab'
_space_group_name_H-M_alt 'P 21 21 21'
_symmetry_space_group_name_Hall 'P 2ac 2ab'
_symmetry_space_group_name_H-M 'P 21 21 21'
_atom_sites_solution_hydrogens geom
_atom_sites_solution_primary dual
_audit_creation_date 2018-08-22
_audit_creation_method
;
Olex2 1.2
(compiled 2018.05.29 svn.r3508 for OlexSys, GUI svn.r5506)
;
_cell_angle_alpha 90
_cell_angle_beta 90
_cell_angle_gamma 90
_cell_formula_units_Z 4
_cell_length_a 7.88777(11)
_cell_length_b 15.4336(2)
_cell_length_c 24.6842(4)
_cell_measurement_reflns_used 2282
_cell_measurement_temperature 130
_cell_measurement_theta_max 68.0070
_cell_measurement_theta_min 3.3480
_cell_volume 3004.97(8)
_computing_cell_refinement 'CrysAlisPro 1.171.38.46 (Rigaku OD, 2015)'
_computing_data_collection 'CrysAlisPro 1.171.38.46 (Rigaku OD, 2015)'
_computing_data_reduction 'CrysAlisPro 1.171.38.46 (Rigaku OD, 2015)'
_computing_molecular_graphics 'Olex2 (Dolomanov et al., 2009)'
_computing_publication_material 'Olex2 (Dolomanov et al., 2009)'
_computing_structure_refinement 'ShelXL (Sheldrick, 2015)'
_computing_structure_solution 'ShelXT (Sheldrick, 2015)'
_diffrn_ambient_environment N~2~
_diffrn_ambient_temperature 130
_diffrn_detector 'CCD plate'
_diffrn_detector_area_resol_mean 10.5357
_diffrn_detector_type Atlas
_diffrn_measured_fraction_theta_full 1.000
_diffrn_measured_fraction_theta_max 1.000
_diffrn_measurement_details
;
List of Runs (angles in degrees, time in seconds):

  # Type    Start    End  Width  t~exp~   \w     \q     \k     \f   Frames
--------------------------------------------------------------------------
  1  \w   -115.00 -11.00   1.00    7.50    --  -40.71 -57.00 150.00  104
  2  \w    -74.00  38.00   1.00    7.50    --  -40.71  77.00   0.00  112
  3  \w      2.00  98.00   1.00    7.50    --   40.71-125.00-180.00   96
  4  \w     36.00  60.00   1.00   50.00    --  111.05 -45.00 -30.00   24
;
_diffrn_measurement_device 'four-circle diffractometer'
_diffrn_measurement_device_type 'SuperNova, Single source at offset, Atlas'
_diffrn_measurement_method '\w scans'
_diffrn_orient_matrix_type 'CrysAlisPro convention (1999,Acta A55,543-557)'
_diffrn_orient_matrix_UB_11 -0.0328371000
_diffrn_orient_matrix_UB_12 0.0948508000
_diffrn_orient_matrix_UB_13 0.0162614000
_diffrn_orient_matrix_UB_21 0.1886507000
_diffrn_orient_matrix_UB_22 0.0105275000
_diffrn_orient_matrix_UB_23 0.0148829000
_diffrn_orient_matrix_UB_31 0.0388380000
_diffrn_orient_matrix_UB_32 0.0291916000
_diffrn_orient_matrix_UB_33 -0.0583730000
_diffrn_radiation_monochromator mirror
_diffrn_radiation_probe x-ray
_diffrn_radiation_type CuK\a
_diffrn_radiation_wavelength 1.54184
_diffrn_reflns_av_R_equivalents 0.0438
_diffrn_reflns_av_unetI/netI 0.0342
_diffrn_reflns_Laue_measured_fraction_full 1.000
_diffrn_reflns_Laue_measured_fraction_max 1.000
_diffrn_reflns_limit_h_max 9
_diffrn_reflns_limit_h_min -9
_diffrn_reflns_limit_k_max 16
_diffrn_reflns_limit_k_min -18
_diffrn_reflns_limit_l_max 29
_diffrn_reflns_limit_l_min -28
_diffrn_reflns_number 19932
_diffrn_reflns_point_group_measured_fraction_full 1.000
_diffrn_reflns_point_group_measured_fraction_max 1.000
_diffrn_reflns_theta_full 67.684
_diffrn_reflns_theta_max 68.245
_diffrn_reflns_theta_min 3.377
_diffrn_source 'micro-focus sealed X-ray tube'
_diffrn_source_type 'SuperNova (Cu) X-ray Source'
_exptl_absorpt_coefficient_mu 0.563
_exptl_absorpt_correction_T_max 1.00000
_exptl_absorpt_correction_T_min 0.83368
_exptl_absorpt_correction_type multi-scan
_exptl_absorpt_process_details
;
CrysAlisPro 1.171.38.46 (Rigaku Oxford Diffraction, 2015)
Empirical absorption correction using spherical harmonics,
 implemented in SCALE3 ABSPACK scaling algorithm.
;
_exptl_crystal_colour colourless
_exptl_crystal_colour_primary colourless
_exptl_crystal_density_diffrn 1.226
_exptl_crystal_description needle
_exptl_crystal_F_000 1192
_exptl_crystal_size_max 0.15
_exptl_crystal_size_mid 0.08
_exptl_crystal_size_min 0.05
_refine_diff_density_max 0.142
_refine_diff_density_min -0.139
_refine_diff_density_rms 0.031
_refine_ls_abs_structure_details
;
 Flack x determined using 2042 quotients [(I+)-(I-)]/[(I+)+(I-)]
 (Parsons, Flack and Wagner, Acta Cryst. B69 (2013) 249-259).
;
_refine_ls_abs_structure_Flack -0.1(2)
_refine_ls_extinction_method none
_refine_ls_goodness_of_fit_ref 1.034
_refine_ls_hydrogen_treatment constr
_refine_ls_matrix_type full
_refine_ls_number_parameters 381
_refine_ls_number_reflns 5510
_refine_ls_number_restraints 0
_refine_ls_restrained_S_all 1.034
_refine_ls_R_factor_all 0.0441
_refine_ls_R_factor_gt 0.0404
_refine_ls_shift/su_max 0.000
_refine_ls_shift/su_mean 0.000
_refine_ls_structure_factor_coef Fsqd
_refine_ls_weighting_details 'w=1/[\s^2^(Fo^2^)+(0.0596P)^2^+0.2936P] where P=(Fo^2^+2Fc^2^)/3'
_refine_ls_weighting_scheme calc
_refine_ls_wR_factor_gt 0.1035
_refine_ls_wR_factor_ref 0.1065
_reflns_Friedel_coverage 0.755
_reflns_Friedel_fraction_full 1.000
_reflns_Friedel_fraction_max 1.000
_reflns_number_gt 5091
_reflns_number_total 5510
_reflns_threshold_expression 'I > 2\s(I)'
_cod_data_source_file ao8b03337_si_002.cif
_cod_data_source_block 7b
_cod_original_cell_volume 3004.96(8)
_cod_database_code 4515136
_shelx_shelxl_version_number 2014/7
_shelx_space_group_comment
;
The symmetry employed for this shelxl refinement is uniquely defined
by the following loop, which should always be used as a source of
symmetry information in preference to the above space-group names.
They are only intended as comments.
;
_shelx_estimated_absorpt_t_max 0.972
_shelx_estimated_absorpt_t_min 0.920
_reflns_odcompleteness_completeness 45.44
_reflns_odcompleteness_iscentric 1
_reflns_odcompleteness_theta 68.13
_olex2_refinement_description
;
1. Fixed Uiso
 At 1.2 times of:
  All C(H) groups, All C(H,H) groups
 At 1.5 times of:
  All C(H,H,H) groups
2.a Ternary CH refined with riding coordinates:
 C21(H21), C22(H22), C24(H24), C27(H27), C28(H28)
2.b Secondary CH2 refined with riding coordinates:
 C25(H25A,H25B), C26(H26A,H26B), C29(H29A,H29B), C30(H30A,H30B), C31(H31A,
 H31B), C32(H32A,H32B), C35(H35A,H35B), C36(H36A,H36B)
2.c Aromatic/amide H refined with riding coordinates:
 C2(H2), C3(H3), C4(H4), C5(H5), C6(H6), C7(H7), C8(H8), C12(H12), C13(H13),
 C14(H14), C15(H15), C16(H16), C17(H17), C18(H18), C38(H38)
2.d Idealised Me refined as rotating group:
 C39(H39A,H39B,H39C), C40(H40A,H40B,H40C)
;
_olex2_submission_special_instructions 'No special instructions were received'
_oxdiff_exptl_absorpt_empirical_details
;
Empirical correction (ABSPACK) includes:
- Absorption correction using spherical harmonics
- Frame scaling
;
_oxdiff_exptl_absorpt_empirical_full_max 1.203
_oxdiff_exptl_absorpt_empirical_full_min 0.863

loop_
_space_group_symop_operation_xyz
'x, y, z'
'-x+1/2, -y, z+1/2'
'-x, y+1/2, -z+1/2'
'x+1/2, -y+1/2, -z'

loop_
_atom_site_label
_atom_site_type_symbol
_atom_site_fract_x
_atom_site_fract_y
_atom_site_fract_z
_atom_site_U_iso_or_equiv
_atom_site_adp_type
_atom_site_occupancy
_atom_site_site_symmetry_order
_atom_site_calc_flag
_atom_site_refinement_flags_posn
C1 C 0.2486(3) 0.40754(16) 0.46807(10) 0.0322(5) Uani 1 1 d .
C2 C 0.3692(3) 0.35431(16) 0.48998(11) 0.0363(5) Uani 1 1 d .
H2 H 0.4778 0.3515 0.4734 0.044 Uiso 1 1 calc R
C3 C 0.3373(3) 0.30374(18) 0.53618(11) 0.0395(6) Uani 1 1 d .
H3 H 0.4241 0.2679 0.5506 0.047 Uiso 1 1 calc R
C4 C 0.1816(4) 0.30597(18) 0.56032(11) 0.0393(6) Uani 1 1 d .
H4 H 0.1600 0.2712 0.5913 0.047 Uiso 1 1 calc R
C5 C -0.1121(3) 0.36160(19) 0.56361(11) 0.0409(6) Uani 1 1 d .
H5 H -0.1349 0.3254 0.5939 0.049 Uiso 1 1 calc R
C6 C -0.2357(3) 0.4141(2) 0.54410(12) 0.0447(6) Uani 1 1 d .
H6 H -0.3439 0.4148 0.5610 0.054 Uiso 1 1 calc R
C7 C -0.2049(3) 0.4674(2) 0.49916(12) 0.0436(6) Uani 1 1 d .
H7 H -0.2922 0.5040 0.4858 0.052 Uiso 1 1 calc R
C8 C -0.0488(3) 0.46680(18) 0.47424(11) 0.0384(6) Uani 1 1 d .
H8 H -0.0298 0.5032 0.4438 0.046 Uiso 1 1 calc R
C9 C 0.0846(3) 0.41272(16) 0.49327(10) 0.0332(5) Uani 1 1 d .
C10 C 0.0519(3) 0.36015(17) 0.53915(10) 0.0358(5) Uani 1 1 d .
C11 C 0.3954(3) 0.40883(16) 0.37714(10) 0.0325(5) Uani 1 1 d .
C12 C 0.5638(3) 0.42773(18) 0.36823(11) 0.0387(6) Uani 1 1 d .
H12 H 0.6146 0.4749 0.3869 0.046 Uiso 1 1 calc R
C13 C 0.6623(4) 0.37836(19) 0.33184(11) 0.0434(6) Uani 1 1 d .
H13 H 0.7783 0.3925 0.3264 0.052 Uiso 1 1 calc R
C14 C 0.5926(4) 0.31065(19) 0.30441(11) 0.0442(6) Uani 1 1 d .
H14 H 0.6603 0.2779 0.2800 0.053 Uiso 1 1 calc R
C15 C 0.3451(4) 0.21787(18) 0.28456(11) 0.0459(7) Uani 1 1 d .
H15 H 0.4121 0.1841 0.2606 0.055 Uiso 1 1 calc R
C16 C 0.1776(5) 0.19721(18) 0.29200(12) 0.0501(7) Uani 1 1 d .
H16 H 0.1292 0.1498 0.2729 0.060 Uiso 1 1 calc R
C17 C 0.0780(4) 0.24593(18) 0.32776(12) 0.0449(6) Uani 1 1 d .
H17 H -0.0378 0.2311 0.3329 0.054 Uiso 1 1 calc R
C18 C 0.1458(4) 0.31469(17) 0.35533(11) 0.0382(6) Uani 1 1 d .
H18 H 0.0763 0.3470 0.3794 0.046 Uiso 1 1 calc R
C19 C 0.3188(3) 0.33855(16) 0.34840(10) 0.0343(5) Uani 1 1 d .
C20 C 0.4194(4) 0.28859(17) 0.31199(10) 0.0396(6) Uani 1 1 d .
C21 C 0.2930(3) 0.46082(16) 0.41809(10) 0.0318(5) Uani 1 1 d .
H21 H 0.1851 0.4798 0.4004 0.038 Uiso 1 1 calc R
C22 C 0.3532(3) 0.60941(16) 0.40132(10) 0.0319(5) Uani 1 1 d .
H22 H 0.3496 0.5892 0.3628 0.038 Uiso 1 1 calc R
C23 C 0.4893(3) 0.68016(16) 0.40671(10) 0.0326(5) Uani 1 1 d .
C24 C 0.3954(3) 0.75461(16) 0.37812(10) 0.0322(5) Uani 1 1 d .
H24 H 0.3793 0.7358 0.3397 0.039 Uiso 1 1 calc R
C25 C 0.2188(3) 0.75353(18) 0.40422(13) 0.0429(6) Uani 1 1 d .
H25A H 0.1328 0.7782 0.3794 0.051 Uiso 1 1 calc R
H25B H 0.2181 0.7868 0.4385 0.051 Uiso 1 1 calc R
C26 C 0.1849(3) 0.65625(17) 0.41474(12) 0.0393(6) Uani 1 1 d .
H26A H 0.0923 0.6349 0.3912 0.047 Uiso 1 1 calc R
H26B H 0.1529 0.6465 0.4530 0.047 Uiso 1 1 calc R
C27 C 0.4911(3) 0.84018(17) 0.37582(11) 0.0349(5) Uani 1 1 d .
H27 H 0.5150 0.8607 0.4135 0.042 Uiso 1 1 calc R
C28 C 0.6599(3) 0.82455(15) 0.34580(10) 0.0325(5) Uani 1 1 d .
H28 H 0.6276 0.8054 0.3085 0.039 Uiso 1 1 calc R
C29 C 0.7604(3) 0.74832(17) 0.37054(12) 0.0389(6) Uani 1 1 d .
H29A H 0.8602 0.7363 0.3474 0.047 Uiso 1 1 calc R
H29B H 0.8024 0.7656 0.4068 0.047 Uiso 1 1 calc R
C30 C 0.6551(3) 0.66457(16) 0.37623(12) 0.0374(5) Uani 1 1 d .
H30A H 0.6294 0.6415 0.3397 0.045 Uiso 1 1 calc R
H30B H 0.7228 0.6205 0.3958 0.045 Uiso 1 1 calc R
C31 C 0.3870(3) 0.90834(17) 0.34581(12) 0.0416(6) Uani 1 1 d .
H31A H 0.2843 0.9220 0.3672 0.050 Uiso 1 1 calc R
H31B H 0.3500 0.8844 0.3105 0.050 Uiso 1 1 calc R
C32 C 0.4877(4) 0.99156(18) 0.33615(15) 0.0492(7) Uani 1 1 d .
H32A H 0.4208 1.0305 0.3125 0.059 Uiso 1 1 calc R
H32B H 0.5049 1.0214 0.3712 0.059 Uiso 1 1 calc R
C33 C 0.6567(4) 0.97554(17) 0.31047(12) 0.0412(6) Uani 1 1 d .
C34 C 0.7687(3) 0.90827(16) 0.33789(11) 0.0352(5) Uani 1 1 d .
C35 C 0.9189(4) 0.88676(18) 0.30068(12) 0.0418(6) Uani 1 1 d .
H35A H 1.0046 0.8541 0.3217 0.050 Uiso 1 1 calc R
H35B H 0.8787 0.8488 0.2710 0.050 Uiso 1 1 calc R
C36 C 1.0027(4) 0.96690(19) 0.27615(12) 0.0440(6) Uani 1 1 d .
H36A H 1.0498 1.0034 0.3055 0.053 Uiso 1 1 calc R
H36B H 1.0975 0.9489 0.2524 0.053 Uiso 1 1 calc R
C37 C 0.8779(4) 1.0181(2) 0.24413(13) 0.0515(7) Uani 1 1 d .
C38 C 0.7059(4) 1.0205(2) 0.26678(13) 0.0503(7) Uani 1 1 d .
H38 H 0.6243 1.0561 0.2493 0.060 Uiso 1 1 calc R
C39 C 0.5244(4) 0.69836(19) 0.46684(11) 0.0438(6) Uani 1 1 d .
H39A H 0.5791 0.6478 0.4833 0.066 Uiso 1 1 calc GR
H39B H 0.4173 0.7102 0.4855 0.066 Uiso 1 1 calc GR
H39C H 0.5993 0.7488 0.4701 0.066 Uiso 1 1 calc GR
C40 C 0.8332(4) 0.94476(19) 0.39250(12) 0.0458(6) Uani 1 1 d .
H40A H 0.9066 0.9019 0.4100 0.069 Uiso 1 1 calc GR
H40B H 0.7363 0.9574 0.4161 0.069 Uiso 1 1 calc GR
H40C H 0.8975 0.9981 0.3860 0.069 Uiso 1 1 calc GR
O1 O 0.3836(2) 0.53657(11) 0.43579(7) 0.0340(4) Uani 1 1 d .
O2 O 0.9178(3) 1.0583(2) 0.20398(11) 0.0790(9) Uani 1 1 d .

loop_
_atom_site_aniso_label
_atom_site_aniso_U_11
_atom_site_aniso_U_22
_atom_site_aniso_U_33
_atom_site_aniso_U_23
_atom_site_aniso_U_13
_atom_site_aniso_U_12
C1 0.0264(11) 0.0324(12) 0.0377(12) -0.0015(10) -0.0006(10) -0.0035(10)
C2 0.0287(11) 0.0362(12) 0.0439(13) 0.0001(11) 0.0017(10) -0.0002(10)
C3 0.0371(13) 0.0400(13) 0.0416(13) 0.0050(11) -0.0042(11) 0.0057(11)
C4 0.0419(14) 0.0381(13) 0.0378(12) 0.0033(11) 0.0002(11) -0.0029(11)
C5 0.0363(13) 0.0474(15) 0.0391(13) 0.0011(11) 0.0034(11) -0.0112(12)
C6 0.0272(11) 0.0591(17) 0.0478(15) -0.0053(13) 0.0056(11) -0.0056(12)
C7 0.0270(12) 0.0518(16) 0.0521(15) 0.0012(14) -0.0010(11) 0.0021(12)
C8 0.0283(11) 0.0406(14) 0.0463(13) 0.0064(12) 0.0007(10) -0.0012(11)
C9 0.0281(11) 0.0335(12) 0.0379(12) -0.0025(10) -0.0022(10) -0.0042(10)
C10 0.0326(12) 0.0369(13) 0.0379(12) -0.0045(11) 0.0002(10) -0.0050(11)
C11 0.0286(11) 0.0341(12) 0.0349(11) 0.0064(10) 0.0003(10) 0.0005(10)
C12 0.0302(12) 0.0418(14) 0.0442(13) 0.0078(12) 0.0007(11) -0.0019(11)
C13 0.0309(13) 0.0536(16) 0.0456(14) 0.0106(13) 0.0064(11) 0.0058(12)
C14 0.0433(14) 0.0499(15) 0.0393(13) 0.0062(13) 0.0074(12) 0.0132(13)
C15 0.0633(18) 0.0354(13) 0.0391(13) 0.0033(11) -0.0012(13) 0.0088(13)
C16 0.069(2) 0.0323(13) 0.0485(15) 0.0019(12) -0.0091(14) -0.0046(14)
C17 0.0456(14) 0.0382(13) 0.0508(15) 0.0053(12) -0.0074(13) -0.0078(12)
C18 0.0378(13) 0.0350(12) 0.0418(13) 0.0048(11) -0.0026(11) -0.0017(11)
C19 0.0348(13) 0.0328(12) 0.0353(11) 0.0072(10) -0.0007(10) 0.0022(10)
C20 0.0452(14) 0.0383(13) 0.0354(12) 0.0067(11) 0.0002(11) 0.0080(12)
C21 0.0229(10) 0.0319(11) 0.0406(12) 0.0029(10) -0.0010(9) -0.0017(9)
C22 0.0255(10) 0.0346(12) 0.0355(11) 0.0023(10) 0.0018(9) -0.0015(10)
C23 0.0288(11) 0.0316(12) 0.0375(12) 0.0018(10) -0.0004(10) -0.0034(10)
C24 0.0258(11) 0.0341(12) 0.0366(12) -0.0001(10) 0.0022(10) 0.0014(10)
C25 0.0302(12) 0.0381(13) 0.0603(17) 0.0042(13) 0.0101(12) 0.0031(11)
C26 0.0279(12) 0.0395(13) 0.0505(14) 0.0026(12) 0.0048(11) 0.0013(10)
C27 0.0312(11) 0.0318(12) 0.0416(13) -0.0015(11) 0.0024(11) 0.0008(10)
C28 0.0275(11) 0.0312(12) 0.0388(12) 0.0004(10) -0.0014(10) -0.0018(10)
C29 0.0252(11) 0.0358(13) 0.0556(16) 0.0044(12) -0.0003(11) -0.0013(10)
C30 0.0244(10) 0.0326(12) 0.0551(14) 0.0052(11) -0.0010(11) 0.0000(10)
C31 0.0320(12) 0.0351(13) 0.0576(16) 0.0038(12) 0.0060(12) 0.0022(11)
C32 0.0388(14) 0.0346(14) 0.074(2) 0.0078(14) 0.0054(14) 0.0040(12)
C33 0.0368(13) 0.0338(13) 0.0531(14) 0.0017(12) -0.0031(12) -0.0051(11)
C34 0.0317(11) 0.0303(12) 0.0435(13) 0.0011(10) -0.0004(11) -0.0035(10)
C35 0.0334(12) 0.0397(13) 0.0522(14) 0.0023(12) 0.0023(12) -0.0057(11)
C36 0.0343(13) 0.0449(15) 0.0527(15) 0.0036(13) 0.0033(12) -0.0059(12)
C37 0.0433(15) 0.0591(18) 0.0519(16) 0.0147(15) -0.0079(13) -0.0169(14)
C38 0.0388(14) 0.0489(17) 0.0631(18) 0.0168(15) -0.0094(13) -0.0064(13)
C39 0.0492(15) 0.0397(14) 0.0424(14) -0.0002(12) -0.0063(12) -0.0107(12)
C40 0.0447(15) 0.0424(14) 0.0505(15) -0.0003(13) -0.0041(13) -0.0115(12)
O1 0.0296(8) 0.0329(8) 0.0393(8) 0.0030(7) -0.0033(7) -0.0032(7)
O2 0.0535(13) 0.115(2) 0.0680(15) 0.0447(16) -0.0078(12) -0.0270(15)

loop_
_atom_type_symbol
_atom_type_description
_atom_type_scat_dispersion_real
_atom_type_scat_dispersion_imag
_atom_type_scat_source
C C 0.0181 0.0091 'International Tables Vol C Tables 4.2.6.8 and 6.1.1.4'
H H 0.0000 0.0000 'International Tables Vol C Tables 4.2.6.8 and 6.1.1.4'
O O 0.0492 0.0322 'International Tables Vol C Tables 4.2.6.8 and 6.1.1.4'

loop_
_geom_angle_atom_site_label_1
_geom_angle_atom_site_label_2
_geom_angle_atom_site_label_3
_geom_angle
C2 C1 C9 119.2(2)
C2 C1 C21 119.0(2)
C9 C1 C21 121.8(2)
C1 C2 H2 119.0
C1 C2 C3 122.0(2)
C3 C2 H2 119.0
C2 C3 H3 119.9
C4 C3 C2 120.1(2)
C4 C3 H3 119.9
C3 C4 H4 119.9
C3 C4 C10 120.1(2)
C10 C4 H4 119.9
C6 C5 H5 119.6
C6 C5 C10 120.7(2)
C10 C5 H5 119.6
C5 C6 H6 119.8
C5 C6 C7 120.4(2)
C7 C6 H6 119.8
C6 C7 H7 119.8
C8 C7 C6 120.4(3)
C8 C7 H7 119.8
C7 C8 H8 119.4
C7 C8 C9 121.2(3)
C9 C8 H8 119.4
C8 C9 C1 123.7(2)
C10 C9 C1 118.6(2)
C10 C9 C8 117.7(2)
C4 C10 C5 120.4(2)
C9 C10 C4 120.0(2)
C9 C10 C5 119.6(2)
C12 C11 C19 119.3(2)
C12 C11 C21 120.4(2)
C19 C11 C21 120.3(2)
C11 C12 H12 119.4
C11 C12 C13 121.2(3)
C13 C12 H12 119.4
C12 C13 H13 119.7
C14 C13 C12 120.6(3)
C14 C13 H13 119.7
C13 C14 H14 119.8
C13 C14 C20 120.5(3)
C20 C14 H14 119.8
C16 C15 H15 119.5
C16 C15 C20 121.0(3)
C20 C15 H15 119.5
C15 C16 H16 120.0
C15 C16 C17 120.0(3)
C17 C16 H16 120.0
C16 C17 H17 119.7
C18 C17 C16 120.6(3)
C18 C17 H17 119.7
C17 C18 H18 119.5
C17 C18 C19 121.0(3)
C19 C18 H18 119.5
C18 C19 C11 122.8(2)
C18 C19 C20 118.0(2)
C20 C19 C11 119.2(2)
C14 C20 C19 119.2(3)
C15 C20 C14 121.4(3)
C15 C20 C19 119.3(3)
C1 C21 H21 108.4
C11 C21 C1 112.0(2)
C11 C21 H21 108.4
O1 C21 C1 107.89(19)
O1 C21 C11 111.47(18)
O1 C21 H21 108.4
C23 C22 H22 108.9
C23 C22 C26 104.4(2)
C26 C22 H22 108.9
O1 C22 H22 108.9
O1 C22 C23 112.95(19)
O1 C22 C26 112.5(2)
C22 C23 C24 98.89(18)
C30 C23 C22 116.3(2)
C30 C23 C24 107.7(2)
C30 C23 C39 110.5(2)
C39 C23 C22 109.9(2)
C39 C23 C24 113.2(2)
C23 C24 H24 106.2
C25 C24 C23 103.7(2)
C25 C24 H24 106.2
C27 C24 C23 115.2(2)
C27 C24 H24 106.2
C27 C24 C25 118.4(2)
C24 C25 H25A 111.0
C24 C25 H25B 111.0
C24 C25 C26 103.8(2)
H25A C25 H25B 109.0
C26 C25 H25A 111.0
C26 C25 H25B 111.0
C22 C26 H26A 110.6
C22 C26 H26B 110.6
C25 C26 C22 105.6(2)
C25 C26 H26A 110.6
C25 C26 H26B 110.6
H26A C26 H26B 108.7
C24 C27 H27 109.5
C24 C27 C28 108.1(2)
C24 C27 C31 110.4(2)
C28 C27 H27 109.5
C31 C27 H27 109.5
C31 C27 C28 109.8(2)
C27 C28 H28 105.6
C27 C28 C29 111.8(2)
C27 C28 C34 113.9(2)
C29 C28 H28 105.6
C29 C28 C34 113.4(2)
C34 C28 H28 105.6
C28 C29 H29A 108.9
C28 C29 H29B 108.9
H29A C29 H29B 107.7
C30 C29 C28 113.46(19)
C30 C29 H29A 108.9
C30 C29 H29B 108.9
C23 C30 C29 111.9(2)
C23 C30 H30A 109.2
C23 C30 H30B 109.2
C29 C30 H30A 109.2
C29 C30 H30B 109.2
H30A C30 H30B 107.9
C27 C31 H31A 109.2
C27 C31 H31B 109.2
C27 C31 C32 112.0(2)
H31A C31 H31B 107.9
C32 C31 H31A 109.2
C32 C31 H31B 109.2
C31 C32 H32A 109.0
C31 C32 H32B 109.0
H32A C32 H32B 107.8
C33 C32 C31 112.9(2)
C33 C32 H32A 109.0
C33 C32 H32B 109.0
C32 C33 C34 116.2(2)
C38 C33 C32 120.9(3)
C38 C33 C34 122.9(3)
C33 C34 C28 107.5(2)
C33 C34 C35 109.2(2)
C33 C34 C40 109.3(2)
C35 C34 C28 108.6(2)
C35 C34 C40 110.3(2)
C40 C34 C28 111.9(2)
C34 C35 H35A 108.9
C34 C35 H35B 108.9
H35A C35 H35B 107.7
C36 C35 C34 113.3(2)
C36 C35 H35A 108.9
C36 C35 H35B 108.9
C35 C36 H36A 109.5
C35 C36 H36B 109.5
H36A C36 H36B 108.1
C37 C36 C35 110.7(2)
C37 C36 H36A 109.5
C37 C36 H36B 109.5
C38 C37 C36 114.9(2)
O2 C37 C36 122.3(3)
O2 C37 C38 122.6(3)
C33 C38 C37 124.2(3)
C33 C38 H38 117.9
C37 C38 H38 117.9
C23 C39 H39A 109.5
C23 C39 H39B 109.5
C23 C39 H39C 109.5
H39A C39 H39B 109.5
H39A C39 H39C 109.5
H39B C39 H39C 109.5
C34 C40 H40A 109.5
C34 C40 H40B 109.5
C34 C40 H40C 109.5
H40A C40 H40B 109.5
H40A C40 H40C 109.5
H40B C40 H40C 109.5
C22 O1 C21 112.03(17)

loop_
_geom_bond_atom_site_label_1
_geom_bond_atom_site_label_2
_geom_bond_distance
C1 C2 1.369(4)
C1 C9 1.438(3)
C1 C21 1.523(3)
C2 H2 0.9500
C2 C3 1.405(4)
C3 H3 0.9500
C3 C4 1.365(4)
C4 H4 0.9500
C4 C10 1.421(4)
C5 H5 0.9500
C5 C6 1.356(4)
C5 C10 1.427(4)
C6 H6 0.9500
C6 C7 1.402(4)
C7 H7 0.9500
C7 C8 1.376(4)
C8 H8 0.9500
C8 C9 1.423(4)
C9 C10 1.417(4)
C11 C12 1.377(3)
C11 C19 1.430(4)
C11 C21 1.523(3)
C12 H12 0.9500
C12 C13 1.411(4)
C13 H13 0.9500
C13 C14 1.361(4)
C14 H14 0.9500
C14 C20 1.421(4)
C15 H15 0.9500
C15 C16 1.371(5)
C15 C20 1.412(4)
C16 H16 0.9500
C16 C17 1.401(4)
C17 H17 0.9500
C17 C18 1.369(4)
C18 H18 0.9500
C18 C19 1.424(4)
C19 C20 1.425(4)
C21 H21 1.0000
C21 O1 1.438(3)
C22 H22 1.0000
C22 C23 1.537(3)
C22 C26 1.548(3)
C22 O1 1.430(3)
C23 C24 1.539(3)
C23 C30 1.528(3)
C23 C39 1.536(4)
C24 H24 1.0000
C24 C25 1.535(3)
C24 C27 1.522(3)
C25 H25A 0.9900
C25 H25B 0.9900
C25 C26 1.547(4)
C26 H26A 0.9900
C26 H26B 0.9900
C27 H27 1.0000
C27 C28 1.542(3)
C27 C31 1.526(4)
C28 H28 1.0000
C28 C29 1.544(3)
C28 C34 1.564(3)
C29 H29A 0.9900
C29 H29B 0.9900
C29 C30 1.543(3)
C30 H30A 0.9900
C30 H30B 0.9900
C31 H31A 0.9900
C31 H31B 0.9900
C31 C32 1.529(4)
C32 H32A 0.9900
C32 H32B 0.9900
C32 C33 1.497(4)
C33 C34 1.522(4)
C33 C38 1.339(4)
C34 C35 1.535(4)
C34 C40 1.547(4)
C35 H35A 0.9900
C35 H35B 0.9900
C35 C36 1.528(4)
C36 H36A 0.9900
C36 H36B 0.9900
C36 C37 1.490(4)
C37 C38 1.468(4)
C37 O2 1.211(4)
C38 H38 0.9500
C39 H39A 0.9800
C39 H39B 0.9800
C39 H39C 0.9800
C40 H40A 0.9800
C40 H40B 0.9800
C40 H40C 0.9800

loop_
_geom_hbond_atom_site_label_D
_geom_hbond_atom_site_label_H
_geom_hbond_atom_site_label_A
_geom_hbond_distance_DH
_geom_hbond_distance_HA
_geom_hbond_distance_DA
_geom_hbond_angle_DHA
_geom_hbond_site_symmetry_A
C12 H12 O1 0.95 2.38 2.761(3) 103.3 .
C26 H26A O2 0.99 2.63 3.395(4) 134.1 3_645

loop_
_geom_torsion_atom_site_label_1
_geom_torsion_atom_site_label_2
_geom_torsion_atom_site_label_3
_geom_torsion_atom_site_label_4
_geom_torsion
C1 C2 C3 C4 0.7(4)
C1 C9 C10 C4 2.0(4)
C1 C9 C10 C5 -177.6(2)
C1 C21 O1 C22 -148.53(19)
C2 C1 C9 C8 179.1(2)
C2 C1 C9 C10 -2.0(4)
C2 C1 C21 C11 41.8(3)
C2 C1 C21 O1 -81.3(3)
C2 C3 C4 C10 -0.7(4)
C3 C4 C10 C5 178.9(3)
C3 C4 C10 C9 -0.7(4)
C5 C6 C7 C8 0.1(5)
C6 C5 C10 C4 179.0(3)
C6 C5 C10 C9 -1.4(4)
C6 C7 C8 C9 -0.1(4)
C7 C8 C9 C1 178.2(3)
C7 C8 C9 C10 -0.7(4)
C8 C9 C10 C4 -179.0(2)
C8 C9 C10 C5 1.4(4)
C9 C1 C2 C3 0.6(4)
C9 C1 C21 C11 -139.2(2)
C9 C1 C21 O1 97.7(2)
C10 C5 C6 C7 0.6(4)
C11 C12 C13 C14 0.2(4)
C11 C19 C20 C14 -1.0(3)
C11 C19 C20 C15 178.5(2)
C11 C21 O1 C22 88.1(2)
C12 C11 C19 C18 179.9(2)
C12 C11 C19 C20 1.2(3)
C12 C11 C21 C1 -110.2(3)
C12 C11 C21 O1 10.9(3)
C12 C13 C14 C20 0.0(4)
C13 C14 C20 C15 -179.1(2)
C13 C14 C20 C19 0.4(4)
C15 C16 C17 C18 0.4(4)
C16 C15 C20 C14 -179.8(3)
C16 C15 C20 C19 0.7(4)
C16 C17 C18 C19 0.1(4)
C17 C18 C19 C11 -178.8(2)
C17 C18 C19 C20 -0.1(4)
C18 C19 C20 C14 -179.8(2)
C18 C19 C20 C15 -0.2(4)
C19 C11 C12 C13 -0.8(4)
C19 C11 C21 C1 68.4(3)
C19 C11 C21 O1 -170.55(19)
C20 C15 C16 C17 -0.8(4)
C21 C1 C2 C3 179.7(2)
C21 C1 C9 C8 0.1(4)
C21 C1 C9 C10 179.0(2)
C21 C11 C12 C13 177.8(2)
C21 C11 C19 C18 1.3(4)
C21 C11 C19 C20 -177.4(2)
C21 O1 C22 H22 -39.3
H21 C21 O1 C22 -31.3
C22 C23 C24 C25 48.1(2)
C22 C23 C24 C27 179.0(2)
C22 C23 C30 C29 163.6(2)
C23 C22 C26 C25 22.4(3)
C23 C22 O1 C21 -160.51(19)
C23 C24 C25 C26 -34.8(3)
C23 C24 C27 C28 58.9(3)
C23 C24 C27 C31 179.0(2)
C24 C23 C30 C29 53.8(3)
C24 C25 C26 C22 7.5(3)
C24 C27 C28 C29 -52.6(3)
C24 C27 C28 C34 177.3(2)
C24 C27 C31 C32 -172.6(2)
C25 C24 C27 C28 -177.6(2)
C25 C24 C27 C31 -57.5(3)
C26 C22 C23 C24 -42.8(2)
C26 C22 C23 C30 -157.7(2)
C26 C22 C23 C39 75.9(3)
C26 C22 O1 C21 81.6(2)
C27 C24 C25 C26 -163.8(2)
C27 C28 C29 C30 51.9(3)
C27 C28 C34 C33 -53.8(3)
C27 C28 C34 C35 -171.8(2)
C27 C28 C34 C40 66.2(3)
C27 C31 C32 C33 51.3(4)
C28 C27 C31 C32 -53.5(3)
C28 C29 C30 C23 -52.9(3)
C28 C34 C35 C36 162.5(2)
C29 C28 C34 C33 176.8(2)
C29 C28 C34 C35 58.8(3)
C29 C28 C34 C40 -63.2(3)
C30 C23 C24 C25 169.4(2)
C30 C23 C24 C27 -59.6(3)
C31 C27 C28 C29 -173.1(2)
C31 C27 C28 C34 56.7(3)
C31 C32 C33 C34 -51.6(4)
C31 C32 C33 C38 130.3(3)
C32 C33 C34 C28 51.0(3)
C32 C33 C34 C35 168.7(2)
C32 C33 C34 C40 -70.6(3)
C32 C33 C38 C37 170.5(3)
C33 C34 C35 C36 45.5(3)
C34 C28 C29 C30 -177.7(2)
C34 C33 C38 C37 -7.5(5)
C34 C35 C36 C37 -58.6(3)
C35 C36 C37 C38 36.6(4)
C35 C36 C37 O2 -146.9(3)
C36 C37 C38 C33 -4.9(5)
C38 C33 C34 C28 -130.9(3)
C38 C33 C34 C35 -13.2(4)
C38 C33 C34 C40 107.5(3)
C39 C23 C24 C25 -68.1(3)
C39 C23 C24 C27 62.8(3)
C39 C23 C30 C29 -70.3(3)
C40 C34 C35 C36 -74.6(3)
O1 C22 C23 C24 -165.39(19)
O1 C22 C23 C30 79.7(3)
O1 C22 C23 C39 -46.7(3)
O1 C22 C26 C25 145.2(2)
O2 C37 C38 C33 178.7(3)
